data_7207532
loop_
_publ_author_name
'Gurskiy, Stanislav I.'
'Tafeenko, Viktor A.'

_publ_section_title
;
 The luminescent properties of structures built from
 3-cyano-4-dicyanomethylene-5-oxo-4,5-dihydro-1H-pyrrole-2-olate and
 copper(I,II) cations
;
_journal_issue 8
_journal_name_full CrystEngComm
_journal_page_first 2721
_journal_paper_doi 10.1039/c2ce06238k
_journal_volume 14
_journal_year 2012
_chemical_formula_moiety 'C10 H4 Cu N5 O2'
_chemical_formula_sum 'C10 H4 Cu N5 O2'
_chemical_formula_weight 289.72
_chemical_melting_point 390
_chemical_name_systematic
;
acetonitrile(3-cyano-4-dicyanomethylene-5-oxo-4,5-dihydro-1H-pyrrol-2-
olato)copper(I)
;
_space_group_IT_number 2
_symmetry_cell_setting triclinic
_symmetry_space_group_name_Hall '-P 1'
_symmetry_space_group_name_H-M 'P -1'
_atom_sites_solution_hydrogens geom
_atom_sites_solution_primary direct
_atom_sites_solution_secondary difmap
_audit_creation_method SHELXL-97
_cell_angle_alpha 84.82(2)
_cell_angle_beta 74.28(2)
_cell_angle_gamma 88.30(2)
_cell_formula_units_Z 2
_cell_length_a 7.378(2)
_cell_length_b 8.246(3)
_cell_length_c 9.217(2)
_cell_measurement_reflns_used 25
_cell_measurement_temperature 295(2)
_cell_measurement_theta_max 16
_cell_measurement_theta_min 13
_cell_volume 537.6(3)
_computing_cell_refinement 'CAD-4 Software (Enraf-Nonius, 1989'
_computing_data_collection 'CAD-4 Software (Enraf-Nonius, 1989'
_computing_data_reduction 'XCAD-4 (Harms & Wocadlo, 1995)'
_computing_molecular_graphics 'DIAMOND (Brandenburg, 2000; '
_computing_publication_material SHELXL-97
_computing_structure_refinement 'SHELXL-97 (Sheldrick, 1997)'
_computing_structure_solution 'SHELXS-97 (Sheldrick, 1997)'
_diffrn_ambient_temperature 293(2)
_diffrn_measured_fraction_theta_full 1.000
_diffrn_measured_fraction_theta_max 1.000
_diffrn_measurement_device_type 'Enraf-Nonius CAD-4 diffractometr'
_diffrn_measurement_method 'non-profiled omega scan'
_diffrn_radiation_monochromator graphite
_diffrn_radiation_source 'fine-focus sealed tube'
_diffrn_radiation_type MoK\a
_diffrn_radiation_wavelength 0.71073
_diffrn_reflns_av_R_equivalents 0.0197
_diffrn_reflns_av_sigmaI/netI 0.0433
_diffrn_reflns_limit_h_max 9
_diffrn_reflns_limit_h_min -9
_diffrn_reflns_limit_k_max 10
_diffrn_reflns_limit_k_min -10
_diffrn_reflns_limit_l_max 12
_diffrn_reflns_limit_l_min 0
_diffrn_reflns_number 2746
_diffrn_reflns_theta_full 27.96
_diffrn_reflns_theta_max 27.96
_diffrn_reflns_theta_min 2.30
_diffrn_standards_decay_% 0
_diffrn_standards_interval_time 120
_diffrn_standards_number 2
_exptl_absorpt_coefficient_mu 2.032
_exptl_absorpt_correction_type none
_exptl_crystal_colour RED
_exptl_crystal_density_diffrn 1.790
_exptl_crystal_density_method 'not measured'
_exptl_crystal_description PLATE
_exptl_crystal_F_000 288
_exptl_crystal_size_max .2
_exptl_crystal_size_mid .1
_exptl_crystal_size_min .1
_refine_diff_density_max 0.384
_refine_diff_density_min -0.436
_refine_diff_density_rms 0.077
_refine_ls_extinction_method none
_refine_ls_goodness_of_fit_ref 1.027
_refine_ls_hydrogen_treatment mixed
_refine_ls_matrix_type full
_refine_ls_number_parameters 168
_refine_ls_number_reflns 2586
_refine_ls_number_restraints 0
_refine_ls_restrained_S_all 1.027
_refine_ls_R_factor_all 0.0540
_refine_ls_R_factor_gt 0.0311
_refine_ls_shift/su_max 0.002
_refine_ls_shift/su_mean 0.000
_refine_ls_structure_factor_coef Fsqd
_refine_ls_weighting_details 'calc w=1/[\s^2^(Fo^2^)+(0.0427P)^2^+0.2160P] where P=(Fo^2^+2Fc^2^)/3'
_refine_ls_weighting_scheme calc
_refine_ls_wR_factor_gt 0.0792
_refine_ls_wR_factor_ref 0.0864
_reflns_number_gt 2056
_reflns_number_total 2586
_reflns_threshold_expression >2sigma(I)
_cod_data_source_file c2ce06238k.txt
_cod_data_source_block cu_x
_cod_original_sg_symbol_H-M P-1
_cod_database_code 7207532

loop_
_symmetry_equiv_pos_as_xyz
'x, y, z'
'-x, -y, -z'

loop_
_atom_site_label
_atom_site_type_symbol
_atom_site_fract_x
_atom_site_fract_y
_atom_site_fract_z
_atom_site_U_iso_or_equiv
_atom_site_adp_type
_atom_site_occupancy
_atom_site_symmetry_multiplicity
_atom_site_calc_flag
_atom_site_refinement_flags
Cu1 Cu 0.16432(4) 0.68639(4) 0.64530(3) 0.03005(11) Uani 1 1 d .
O1 O -0.0196(2) 0.8488(3) 0.1597(2) 0.0395(5) Uani 1 1 d .
O2 O 0.5447(2) 0.9101(2) -0.1960(2) 0.0338(4) Uani 1 1 d .
N1 N 0.2395(3) 0.9019(3) -0.0442(2) 0.0290(4) Uani 1 1 d .
N2 N 0.2023(3) 0.6223(3) 0.4313(2) 0.0310(4) Uani 1 1 d .
N3 N 0.6919(3) 0.4576(3) 0.2383(2) 0.0316(5) Uani 1 1 d .
N4 N 0.9156(3) 0.6856(3) -0.2009(2) 0.0346(5) Uani 1 1 d .
C2 C 0.1468(3) 0.8302(3) 0.0981(3) 0.0265(5) Uani 1 1 d .
C3 C 0.2864(3) 0.7314(3) 0.1530(2) 0.0227(4) Uani 1 1 d .
C4 C 0.4562(3) 0.7397(2) 0.0425(2) 0.0201(4) Uani 1 1 d .
C5 C 0.4264(3) 0.8593(3) -0.0847(2) 0.0226(4) Uani 1 1 d .
C6 C 0.2437(3) 0.6644(3) 0.3047(3) 0.0239(4) Uani 1 1 d .
C7 C 0.6301(3) 0.6642(3) 0.0318(2) 0.0224(4) Uani 1 1 d .
C8 C 0.6612(3) 0.5511(3) 0.1485(3) 0.0241(4) Uani 1 1 d .
C9 C 0.7855(3) 0.6830(3) -0.0995(3) 0.0253(5) Uani 1 1 d .
N5 N 0.2417(3) 0.9204(3) 0.5878(3) 0.0391(5) Uani 1 1 d .
C10 C 0.2661(4) 1.0546(3) 0.5541(3) 0.0327(5) Uani 1 1 d .
C11 C 0.2956(4) 1.2278(3) 0.5143(3) 0.0411(6) Uani 1 1 d .
H11A H 0.2162 1.2873 0.5925 0.062 Uiso 1 1 calc R
H11B H 0.2652 1.2578 0.4205 0.062 Uiso 1 1 calc R
H11C H 0.4250 1.2531 0.5034 0.062 Uiso 1 1 calc R
H1 H 0.194(5) 0.972(4) -0.091(4) 0.049(10) Uiso 1 1 d .

loop_
_atom_site_aniso_label
_atom_site_aniso_U_11
_atom_site_aniso_U_22
_atom_site_aniso_U_33
_atom_site_aniso_U_23
_atom_site_aniso_U_13
_atom_site_aniso_U_12
Cu1 0.02966(16) 0.03392(18) 0.02173(16) 0.00581(11) -0.00191(11) 0.00527(11)
O1 0.0253(9) 0.0534(12) 0.0314(9) 0.0077(8) 0.0012(7) 0.0175(8)
O2 0.0313(9) 0.0382(10) 0.0260(9) 0.0096(7) -0.0017(7) 0.0014(7)
N1 0.0270(10) 0.0355(11) 0.0209(9) 0.0055(8) -0.0042(8) 0.0114(8)
N2 0.0327(10) 0.0349(11) 0.0221(10) 0.0023(8) -0.0038(8) 0.0049(9)
N3 0.0295(10) 0.0354(11) 0.0280(10) 0.0027(9) -0.0074(8) 0.0083(8)
N4 0.0258(10) 0.0446(13) 0.0280(11) 0.0053(9) -0.0012(8) 0.0054(9)
C2 0.0260(11) 0.0299(11) 0.0213(11) 0.0016(9) -0.0046(8) 0.0093(9)
C3 0.0232(10) 0.0247(10) 0.0182(10) 0.0010(8) -0.0039(8) 0.0067(8)
C4 0.0232(10) 0.0188(10) 0.0182(10) -0.0014(8) -0.0059(8) 0.0026(8)
C5 0.0247(10) 0.0226(10) 0.0198(10) -0.0002(8) -0.0058(8) 0.0033(8)
C6 0.0221(10) 0.0229(10) 0.0244(11) 0.0002(8) -0.0038(8) 0.0047(8)
C7 0.0200(10) 0.0250(11) 0.0203(10) 0.0013(8) -0.0033(8) 0.0028(8)
C8 0.0208(10) 0.0258(11) 0.0250(11) -0.0016(9) -0.0055(8) 0.0055(8)
C9 0.0216(10) 0.0276(11) 0.0248(11) 0.0008(9) -0.0044(9) 0.0038(8)
N5 0.0437(13) 0.0315(12) 0.0364(12) 0.0017(9) -0.0028(10) 0.0025(10)
C10 0.0339(13) 0.0332(14) 0.0274(12) -0.0010(10) -0.0028(10) 0.0039(10)
C11 0.0487(16) 0.0298(13) 0.0361(14) 0.0000(11) 0.0026(12) -0.0002(12)

loop_
_atom_type_symbol
_atom_type_description
_atom_type_scat_dispersion_real
_atom_type_scat_dispersion_imag
_atom_type_scat_source
C C 0.0033 0.0016 'International Tables Vol C Tables 4.2.6.8 and 6.1.1.4'
H H 0.0000 0.0000 'International Tables Vol C Tables 4.2.6.8 and 6.1.1.4'
Cu Cu 0.3201 1.2651 'International Tables Vol C Tables 4.2.6.8 and 6.1.1.4'
N N 0.0061 0.0033 'International Tables Vol C Tables 4.2.6.8 and 6.1.1.4'
O O 0.0106 0.0060 'International Tables Vol C Tables 4.2.6.8 and 6.1.1.4'

loop_
_geom_angle_atom_site_label_1
_geom_angle_atom_site_label_2
_geom_angle_atom_site_label_3
_geom_angle
_geom_angle_site_symmetry_1
_geom_angle_site_symmetry_3
N4 Cu1 N3 99.13(9) 1_456 2_666
N4 Cu1 N5 107.24(10) 1_456 .
N3 Cu1 N5 119.10(10) 2_666 .
N4 Cu1 N2 123.88(10) 1_456 .
N3 Cu1 N2 112.33(9) 2_666 .
N5 Cu1 N2 96.60(10) . .
C5 N1 C2 111.67(19) . .
C5 N1 H1 123(2) . .
C2 N1 H1 124(3) . .
C6 N2 Cu1 146.5(2) . .
C8 N3 Cu1 160.3(2) . 2_666
C9 N4 Cu1 171.4(2) . 1_654
O1 C2 N1 124.5(2) . .
O1 C2 C3 128.7(2) . .
N1 C2 C3 106.80(19) . .
C4 C3 C6 130.1(2) . .
C4 C3 C2 108.95(19) . .
C6 C3 C2 120.3(2) . .
C3 C4 C7 133.0(2) . .
C3 C4 C5 106.22(18) . .
C7 C4 C5 120.77(19) . .
O2 C5 N1 127.1(2) . .
O2 C5 C4 126.7(2) . .
N1 C5 C4 106.17(18) . .
N2 C6 C3 174.3(2) . .
C4 C7 C8 121.9(2) . .
C4 C7 C9 123.5(2) . .
C8 C7 C9 114.46(19) . .
N3 C8 C7 177.3(2) . .
N4 C9 C7 174.2(2) . .
C10 N5 Cu1 172.6(2) . .
N5 C10 C11 178.7(3) . .
C10 C11 H11A 109.5 . .
C10 C11 H11B 109.5 . .
H11A C11 H11B 109.5 . .
C10 C11 H11C 109.5 . .
H11A C11 H11C 109.5 . .
H11B C11 H11C 109.5 . .

loop_
_geom_bond_atom_site_label_1
_geom_bond_atom_site_label_2
_geom_bond_distance
_geom_bond_site_symmetry_2
Cu1 N4 1.992(2) 1_456
Cu1 N3 2.000(2) 2_666
Cu1 N5 2.011(2) .
Cu1 N2 2.032(2) .
O1 C2 1.217(3) .
O2 C5 1.203(3) .
N1 C5 1.371(3) .
N1 C2 1.391(3) .
N1 H1 0.80(4) .
N2 C6 1.146(3) .
N3 C8 1.143(3) .
N3 Cu1 2.000(2) 2_666
N4 C9 1.143(3) .
N4 Cu1 1.992(2) 1_654
C2 C3 1.462(3) .
C3 C4 1.383(3) .
C3 C6 1.412(3) .
C4 C7 1.392(3) .
C4 C5 1.521(3) .
C7 C8 1.421(3) .
C7 C9 1.425(3) .
N5 C10 1.129(3) .
C10 C11 1.450(4) .
C11 H11A 0.9600 .
C11 H11B 0.9600 .
C11 H11C 0.9600 .

loop_
_geom_hbond_atom_site_label_D
_geom_hbond_atom_site_label_H
_geom_hbond_atom_site_label_A
_geom_hbond_distance_DH
_geom_hbond_distance_HA
_geom_hbond_distance_DA
_geom_hbond_angle_DHA
_geom_hbond_site_symmetry_A
N1 H1 O1 0.80(4) 2.10(4) 2.887(3) 165(3) 2_575
